data_7125953
loop_
_publ_author_name
'Frogley, Benjamin J.'
'Hill, Anthony F.'
'Seitz, Antonia'

_publ_section_title
;
 Bi- and poly(carbyne) functionalised polycyclic aromatics.
;
_journal_issue 22
_journal_name_full 'Chemical communications (Cambridge, England)'
_journal_page_first 3265
_journal_page_last 3268
_journal_paper_doi 10.1039/d0cc00786b
_journal_volume 56
_journal_year 2020
_chemical_formula_moiety 'C42 H48 B2 N12 O4 W2, 5(C6 H12)'
_chemical_formula_sum 'C72 H108 B2 N12 O4 W2'
_chemical_formula_weight 1595.02
_space_group_crystal_system monoclinic
_space_group_IT_number 14
_space_group_name_Hall '-P 2ybc'
_space_group_name_H-M_alt 'P 1 21/c 1'
_atom_sites_solution_hydrogens mixed
_audit_creation_method SHELXL-2018/3
_audit_update_record
;
2019-11-05 deposited with the CCDC.	2020-02-10 downloaded from the CCDC.
;
_cell_angle_alpha 90
_cell_angle_beta 107.336(6)
_cell_angle_gamma 90
_cell_formula_units_Z 2
_cell_length_a 13.2449(8)
_cell_length_b 18.7892(6)
_cell_length_c 16.1898(7)
_cell_measurement_reflns_used 4333
_cell_measurement_temperature 150.0(1)
_cell_measurement_theta_max 70.0200
_cell_measurement_theta_min 3.7170
_cell_volume 3846.0(3)
_computing_cell_refinement 'CrysAlisPro 1.171.40.36a (Rigaku OD, 2018)'
_computing_data_collection 'CrysAlisPro 1.171.40.36a (Rigaku OD, 2018)'
_computing_data_reduction 'CrysAlisPro 1.171.40.36a (Rigaku OD, 2018)'
_computing_structure_refinement 'SHELXL-2018/3 (Sheldrick, 2018)'
_computing_structure_solution 'SHELXT-2018/3 (Sheldrick, 2018)'
_diffrn_ambient_temperature 150.0(1)
_diffrn_detector_area_resol_mean 8.1297
_diffrn_measured_fraction_theta_full 0.987
_diffrn_measured_fraction_theta_max 0.963
_diffrn_measurement_device_type 'SuperNova, Dual, Cu at home/near, EosS2'
_diffrn_measurement_method '\w scans'
_diffrn_radiation_type CuK\a
_diffrn_radiation_wavelength 1.54184
_diffrn_reflns_av_R_equivalents 0.0320
_diffrn_reflns_av_unetI/netI 0.0624
_diffrn_reflns_Laue_measured_fraction_full 0.987
_diffrn_reflns_Laue_measured_fraction_max 0.963
_diffrn_reflns_limit_h_max 16
_diffrn_reflns_limit_h_min -16
_diffrn_reflns_limit_k_max 11
_diffrn_reflns_limit_k_min -22
_diffrn_reflns_limit_l_max 19
_diffrn_reflns_limit_l_min -16
_diffrn_reflns_number 11888
_diffrn_reflns_point_group_measured_fraction_full 0.987
_diffrn_reflns_point_group_measured_fraction_max 0.963
_diffrn_reflns_theta_full 67.684
_diffrn_reflns_theta_max 70.820
_diffrn_reflns_theta_min 3.496
_diffrn_source 'micro-focus sealed X-ray tube'
_exptl_absorpt_coefficient_mu 5.851
_exptl_absorpt_correction_T_max 1.00000
_exptl_absorpt_correction_T_min 0.83555
_exptl_absorpt_correction_type multi-scan
_exptl_absorpt_process_details
; 
CrysAlisPro 1.171.40.36a (Rigaku Oxford Diffraction, 2018) 
Empirical absorption correction using spherical harmonics, 
 implemented in SCALE3 ABSPACK scaling algorithm. 
;
_exptl_crystal_colour orange
_exptl_crystal_density_diffrn 1.377
_exptl_crystal_description needle
_exptl_crystal_F_000 1628
_exptl_crystal_size_max 0.154
_exptl_crystal_size_mid 0.055
_exptl_crystal_size_min 0.023
_refine_diff_density_max 2.295
_refine_diff_density_min -1.962
_refine_diff_density_rms 0.109
_refine_ls_extinction_method none
_refine_ls_goodness_of_fit_ref 1.040
_refine_ls_hydrogen_treatment mixed
_refine_ls_matrix_type full
_refine_ls_number_parameters 444
_refine_ls_number_reflns 7133
_refine_ls_number_restraints 102
_refine_ls_restrained_S_all 1.037
_refine_ls_R_factor_all 0.0639
_refine_ls_R_factor_gt 0.0485
_refine_ls_shift/su_max 0.001
_refine_ls_shift/su_mean 0.000
_refine_ls_structure_factor_coef Fsqd
_refine_ls_weighting_details 'w=1/[\s^2^(Fo^2^)+(0.0516P)^2^+6.4772P] where P=(Fo^2^+2Fc^2^)/3'
_refine_ls_weighting_scheme calc
_refine_ls_wR_factor_gt 0.1161
_refine_ls_wR_factor_ref 0.1246
_reflns_Friedel_coverage 0.000
_reflns_number_gt 5572
_reflns_number_total 7133
_reflns_threshold_expression 'I > 2\s(I)'
_cod_data_source_file d0cc00786b2.cif
_cod_data_source_block Compound_4
_cod_depositor_comments 'Adding full bibliography for 7125951--7125959.cif.'
_cod_original_sg_symbol_H-M 'P 21/c'
_cod_database_code 7125953
_shelx_shelxl_version_number 2018/3
_shelx_space_group_comment
; 
The symmetry employed for this shelxl refinement is uniquely defined 
by the following loop, which should always be used as a source of 
symmetry information in preference to the above space-group names. 
They are only intended as comments. 
;

loop_
_space_group_symop_operation_xyz
'x, y, z'
'-x, y+1/2, -z+1/2'
'-x, -y, -z'
'x, -y-1/2, z-1/2'

loop_
_atom_site_label
_atom_site_type_symbol
_atom_site_fract_x
_atom_site_fract_y
_atom_site_fract_z
_atom_site_U_iso_or_equiv
_atom_site_adp_type
_atom_site_occupancy
_atom_site_site_symmetry_order
_atom_site_calc_flag
_atom_site_refinement_flags_posn
_atom_site_refinement_flags_adp
_atom_site_refinement_flags_occupancy
_atom_site_disorder_assembly
_atom_site_disorder_group
W1 W 0.36563(2) 0.30828(2) 0.61671(2) 0.03601(10) Uani 1 1 d . . . . .
N3 N 0.3893(4) 0.2093(2) 0.5504(3) 0.0351(11) Uani 1 1 d . . . . .
N5 N 0.4927(4) 0.2614(3) 0.7238(3) 0.0353(11) Uani 1 1 d . . . . .
N6 N 0.4938(4) 0.1887(3) 0.7408(3) 0.0380(11) Uani 1 1 d . . . . .
N1 N 0.2620(5) 0.2357(3) 0.6721(4) 0.0420(12) Uani 1 1 d . . . . .
N2 N 0.2974(5) 0.1682(3) 0.6981(3) 0.0390(12) Uani 1 1 d . . . . .
N4 N 0.3975(5) 0.1454(3) 0.5921(3) 0.0383(12) Uani 1 1 d . . . . .
O2 O 0.1726(5) 0.3552(3) 0.4605(4) 0.0649(15) Uani 1 1 d . . . . .
O1 O 0.3216(6) 0.4356(3) 0.7280(4) 0.0662(16) Uani 1 1 d . . . . .
C5 C 0.3930(6) 0.4875(3) 0.4863(4) 0.0430(14) Uani 1 1 d . . . . .
H5 H 0.321127 0.479447 0.476396 0.052 Uiso 1 1 calc R U . . .
C13 C 0.3864(5) 0.1961(3) 0.4682(4) 0.0376(13) Uani 1 1 d . . . . .
C19 C 0.6344(6) 0.2352(4) 0.8346(5) 0.0516(17) Uani 1 1 d . . . . .
H19 H 0.697258 0.240091 0.879114 0.062 Uiso 1 1 calc R U . . .
C3 C 0.2398(6) 0.3364(4) 0.5186(5) 0.0457(15) Uani 1 1 d . . . . .
C18 C 0.5779(6) 0.2887(4) 0.7819(4) 0.0460(15) Uani 1 1 d . . . . .
C14 C 0.3924(6) 0.1230(3) 0.4570(4) 0.0453(15) Uani 1 1 d . . . . .
H14 H 0.392328 0.099493 0.406426 0.054 Uiso 1 1 calc R U . . .
C4 C 0.4665(6) 0.4389(3) 0.5363(4) 0.0411(15) Uani 1 1 d . . . . .
C1 C 0.4315(6) 0.3762(3) 0.5737(4) 0.0396(14) Uani 1 1 d . . . . .
C12 C 0.3792(7) 0.2539(4) 0.4029(4) 0.0525(18) Uani 1 1 d . . . . .
H12A H 0.309648 0.274279 0.386980 0.079 Uiso 1 1 calc R U . . .
H12B H 0.392852 0.234244 0.352531 0.079 Uiso 1 1 calc R U . . .
H12C H 0.430597 0.290050 0.427404 0.079 Uiso 1 1 calc R U . . .
C9 C 0.1444(6) 0.1816(4) 0.7242(5) 0.0544(18) Uani 1 1 d . . . . .
H9 H 0.084534 0.173339 0.741660 0.065 Uiso 1 1 calc R U . . .
C15 C 0.3986(6) 0.0923(3) 0.5356(4) 0.0438(15) Uani 1 1 d . . . . .
C20 C 0.5787(6) 0.1733(4) 0.8077(4) 0.0484(16) Uani 1 1 d . . . . .
C6 C 0.4257(6) 0.5471(3) 0.4516(4) 0.0444(15) Uani 1 1 d . . . . .
H6 H 0.375312 0.578837 0.419367 0.053 Uiso 1 1 calc R U . . .
C16 C 0.4057(8) 0.0157(3) 0.5611(5) 0.060(2) Uani 1 1 d . . . . .
H16A H 0.465967 0.008645 0.610944 0.090 Uiso 1 1 calc R U . . .
H16B H 0.413127 -0.012879 0.514101 0.090 Uiso 1 1 calc R U . . .
H16C H 0.342622 0.002017 0.574669 0.090 Uiso 1 1 calc R U . . .
C8 C 0.1695(6) 0.2434(4) 0.6874(5) 0.0487(16) Uani 1 1 d . . . . .
C10 C 0.2262(6) 0.1354(4) 0.7295(4) 0.0473(16) Uani 1 1 d . . . . .
C21 C 0.6030(8) 0.0986(4) 0.8404(5) 0.066(2) Uani 1 1 d . . . . .
H21A H 0.546238 0.081022 0.860318 0.099 Uiso 1 1 calc R U . . .
H21B H 0.667536 0.098185 0.887385 0.099 Uiso 1 1 calc R U . . .
H21C H 0.610678 0.068784 0.794529 0.099 Uiso 1 1 calc R U . . .
C2 C 0.3356(7) 0.3890(4) 0.6875(5) 0.0489(17) Uani 1 1 d . . . . .
C17 C 0.6025(7) 0.3658(4) 0.7829(5) 0.061(2) Uani 1 1 d . . . . .
H17A H 0.612489 0.379136 0.728652 0.092 Uiso 1 1 calc R U . . .
H17B H 0.665946 0.375579 0.828955 0.092 Uiso 1 1 calc R U . . .
H17C H 0.544972 0.392673 0.791876 0.092 Uiso 1 1 calc R U . . .
C11 C 0.2415(8) 0.0609(4) 0.7643(6) 0.066(2) Uani 1 1 d . . . . .
H11A H 0.237493 0.028234 0.717863 0.098 Uiso 1 1 calc R U . . .
H11B H 0.187304 0.049836 0.790549 0.098 Uiso 1 1 calc R U . . .
H11C H 0.309599 0.057050 0.806764 0.098 Uiso 1 1 calc R U . . .
B1 B 0.4023(7) 0.1417(3) 0.6879(4) 0.0379(15) Uani 1 1 d . . . . .
C7 C 0.1053(7) 0.3108(5) 0.6671(7) 0.068(2) Uani 1 1 d . . . . .
H7A H 0.140571 0.347801 0.705882 0.102 Uiso 1 1 calc R U . . .
H7B H 0.036664 0.302640 0.673864 0.102 Uiso 1 1 calc R U . . .
H7C H 0.097772 0.324870 0.608553 0.102 Uiso 1 1 calc R U . . .
C23 C 0.6868(11) 0.1631(7) 0.5544(8) 0.103(4) Uani 1 1 d . U . . .
H23A H 0.729744 0.161234 0.515187 0.124 Uiso 1 1 calc R U . . .
H23B H 0.615764 0.148129 0.522639 0.124 Uiso 1 1 calc R U . . .
C24 C 0.6839(11) 0.2377(8) 0.5852(10) 0.117(5) Uani 1 1 d . U . . .
H24A H 0.656873 0.269007 0.535876 0.140 Uiso 1 1 calc R U . . .
H24B H 0.636516 0.240460 0.620670 0.140 Uiso 1 1 calc R U . . .
C28 C -0.0754(14) 0.4472(10) 0.5060(15) 0.180(10) Uani 1 1 d . . . . .
H28A H -0.039014 0.402966 0.503021 0.216 Uiso 1 1 calc R U . . .
H28B H -0.143820 0.435595 0.512875 0.216 Uiso 1 1 calc R U . . .
C22 C 0.7316(14) 0.1130(9) 0.6285(10) 0.144(6) Uani 1 1 d . U . . .
H22A H 0.685348 0.111877 0.664998 0.172 Uiso 1 1 calc R U . . .
H22B H 0.734241 0.065339 0.606117 0.172 Uiso 1 1 calc R U . . .
C30 C 0.0109(18) 0.5098(11) 0.4150(12) 0.149(8) Uani 1 1 d . . . . .
H30A H -0.003301 0.539201 0.363471 0.179 Uiso 1 1 calc R U . . .
H30B H 0.051454 0.468831 0.406983 0.179 Uiso 1 1 calc R U . . .
C27 C 0.8398(13) 0.1344(11) 0.6815(11) 0.152(7) Uani 1 1 d . U . . .
H27A H 0.863322 0.103531 0.731560 0.182 Uiso 1 1 calc R U . . .
H27B H 0.888502 0.129078 0.647463 0.182 Uiso 1 1 calc R U . . .
C26 C 0.8404(12) 0.2085(11) 0.7100(11) 0.148(7) Uani 1 1 d . U . . .
H26A H 0.912898 0.222753 0.738199 0.177 Uiso 1 1 calc R U . . .
H26B H 0.802170 0.211430 0.752508 0.177 Uiso 1 1 calc R U . . .
C29 C -0.0907(18) 0.4857(11) 0.4269(12) 0.171(9) Uani 1 1 d . . . . .
H29A H -0.135112 0.526820 0.426714 0.206 Uiso 1 1 calc R U . . .
H29B H -0.127306 0.455517 0.378630 0.206 Uiso 1 1 calc R U . . .
C25 C 0.7907(13) 0.2614(10) 0.6362(13) 0.149(7) Uani 1 1 d . U . . .
H25A H 0.786142 0.308143 0.660355 0.179 Uiso 1 1 calc R U . . .
H25B H 0.835433 0.265221 0.598596 0.179 Uiso 1 1 calc R U . . .
C33 C 0.0214(15) 0.1834(10) 0.4605(14) 0.169(7) Uani 1 1 d . U . . .
H33A H 0.012726 0.203026 0.513404 0.203 Uiso 1 1 calc R U . A 1
H33B H 0.046054 0.221130 0.430504 0.203 Uiso 1 1 calc R U . A 1
C35 C 0.1067(14) 0.0795(12) 0.4143(16) 0.189(8) Uani 1 1 d . U . . .
H35A H 0.152513 0.039054 0.436028 0.227 Uiso 1 1 calc R U . B 1
H35B H 0.138072 0.106469 0.377126 0.227 Uiso 1 1 calc R U . B 1
C34 C 0.106(2) 0.122(2) 0.484(2) 0.151(11) Uani 0.608(19) 1 d . U P C 1
H34A H 0.175629 0.142637 0.507358 0.181 Uiso 0.608(19) 1 calc R U P C 1
H34B H 0.092379 0.092044 0.528061 0.181 Uiso 0.608(19) 1 calc R U P C 1
C32 C -0.0768(13) 0.1579(11) 0.4078(14) 0.158(7) Uani 1 1 d . U . . .
H32A H -0.121532 0.198250 0.383592 0.190 Uiso 1 1 calc R U . C 1
H32B H -0.110953 0.131625 0.443675 0.190 Uiso 1 1 calc R U . C 1
C37 C -0.0686(19) 0.1070(12) 0.3295(18) 0.121(8) Uani 0.608(19) 1 d . U P C 1
H37A H -0.136602 0.085099 0.301876 0.145 Uiso 0.608(19) 1 calc R U P C 1
H37B H -0.048483 0.134874 0.286437 0.145 Uiso 0.608(19) 1 calc R U P C 1
C36 C 0.0086(15) 0.0535(11) 0.3634(15) 0.184(8) Uani 1 1 d . U . . .
H36A H -0.018786 0.021010 0.398116 0.221 Uiso 1 1 calc R U . C 1
H36B H 0.019279 0.026553 0.315616 0.221 Uiso 1 1 calc R U . C 1
C31 C -0.078(3) 0.0811(19) 0.425(3) 0.115(10) Uani 0.392(19) 1 d . U P C 2
H31A H -0.148376 0.060807 0.402927 0.138 Uiso 0.392(19) 1 calc R U P C 2
H31B H -0.049137 0.070151 0.486236 0.138 Uiso 0.392(19) 1 calc R U P C 2
C38 C 0.104(4) 0.168(3) 0.430(4) 0.151(13) Uani 0.392(19) 1 d . U P C 2
H38A H 0.169926 0.183582 0.471102 0.181 Uiso 0.392(19) 1 calc R U P C 2
H38B H 0.095906 0.193098 0.375725 0.181 Uiso 0.392(19) 1 calc R U P C 2
H1 H 0.411(6) 0.088(4) 0.707(5) 0.05(2) Uiso 1 1 d . . . . .

loop_
_atom_site_aniso_label
_atom_site_aniso_U_11
_atom_site_aniso_U_22
_atom_site_aniso_U_33
_atom_site_aniso_U_23
_atom_site_aniso_U_13
_atom_site_aniso_U_12
W1 0.05666(18) 0.02234(14) 0.03341(14) 0.00331(11) 0.02011(11) 0.00041(12)
N3 0.058(3) 0.022(2) 0.030(2) 0.0040(18) 0.021(2) 0.004(2)
N5 0.042(3) 0.031(2) 0.033(2) 0.0012(19) 0.011(2) 0.001(2)
N6 0.055(3) 0.030(2) 0.031(2) 0.008(2) 0.016(2) 0.008(2)
N1 0.059(4) 0.031(2) 0.044(3) 0.006(2) 0.028(3) -0.005(2)
N2 0.062(3) 0.025(2) 0.037(3) 0.005(2) 0.026(2) -0.007(2)
N4 0.060(3) 0.024(2) 0.033(2) -0.0016(19) 0.018(2) 0.000(2)
O2 0.072(4) 0.061(3) 0.056(3) 0.009(3) 0.010(3) 0.014(3)
O1 0.110(5) 0.039(3) 0.059(3) -0.013(2) 0.040(3) 0.009(3)
C5 0.057(4) 0.033(3) 0.042(3) 0.006(3) 0.018(3) -0.004(3)
C13 0.049(3) 0.037(3) 0.029(3) 0.002(2) 0.017(2) 0.003(3)
C19 0.047(4) 0.066(5) 0.040(3) 0.002(3) 0.010(3) 0.000(3)
C3 0.050(4) 0.039(3) 0.048(4) 0.002(3) 0.014(3) 0.009(3)
C18 0.052(4) 0.047(4) 0.041(3) -0.005(3) 0.015(3) -0.003(3)
C14 0.066(5) 0.037(3) 0.035(3) -0.007(3) 0.018(3) 0.002(3)
C4 0.076(5) 0.022(3) 0.029(3) 0.002(2) 0.022(3) -0.005(3)
C1 0.056(4) 0.030(3) 0.035(3) -0.006(2) 0.017(3) 0.000(3)
C12 0.080(5) 0.046(4) 0.036(3) 0.009(3) 0.023(3) 0.008(4)
C9 0.052(4) 0.067(5) 0.050(4) 0.001(3) 0.025(3) -0.013(4)
C15 0.063(4) 0.026(3) 0.045(3) -0.005(2) 0.022(3) -0.001(3)
C20 0.061(4) 0.049(4) 0.036(3) 0.004(3) 0.016(3) 0.006(3)
C6 0.061(4) 0.030(3) 0.042(3) 0.006(3) 0.015(3) -0.003(3)
C16 0.103(7) 0.027(3) 0.057(4) -0.003(3) 0.033(4) -0.001(4)
C8 0.053(4) 0.049(4) 0.048(4) 0.000(3) 0.020(3) 0.000(3)
C10 0.065(5) 0.041(3) 0.038(3) 0.004(3) 0.017(3) -0.011(3)
C21 0.079(6) 0.058(5) 0.051(4) 0.016(4) 0.004(4) 0.012(4)
C2 0.070(5) 0.037(3) 0.045(4) 0.011(3) 0.026(3) 0.007(3)
C17 0.073(6) 0.050(4) 0.056(4) -0.010(4) 0.012(4) -0.016(4)
C11 0.090(6) 0.045(4) 0.068(5) 0.018(4) 0.034(5) -0.022(4)
B1 0.063(5) 0.022(3) 0.034(3) 0.001(2) 0.022(3) -0.002(3)
C7 0.068(5) 0.060(5) 0.089(6) 0.005(5) 0.042(5) 0.010(4)
C23 0.100(9) 0.113(9) 0.086(7) -0.027(7) 0.013(7) -0.013(7)
C24 0.097(9) 0.131(11) 0.119(10) -0.050(9) 0.027(8) 0.015(8)
C28 0.121(14) 0.137(15) 0.22(2) 0.072(16) -0.052(14) 0.000(11)
C22 0.144(13) 0.139(12) 0.122(11) 0.007(10) 0.000(10) -0.051(11)
C30 0.169(17) 0.164(17) 0.130(14) 0.053(13) 0.069(14) 0.098(15)
C27 0.111(11) 0.188(17) 0.124(12) -0.009(12) -0.013(10) 0.017(12)
C26 0.080(8) 0.221(18) 0.131(12) -0.088(12) 0.015(8) -0.003(10)
C29 0.21(2) 0.155(18) 0.122(15) -0.009(13) 0.000(15) 0.052(17)
C25 0.099(10) 0.150(14) 0.183(16) -0.076(12) 0.019(11) -0.009(10)
C33 0.116(12) 0.171(15) 0.194(16) -0.088(13) 0.008(12) 0.002(11)
C35 0.098(11) 0.189(17) 0.247(19) -0.082(15) -0.001(13) 0.006(12)
C34 0.067(11) 0.20(2) 0.15(2) -0.076(17) -0.022(14) 0.015(15)
C32 0.100(10) 0.147(13) 0.213(17) -0.008(13) 0.024(11) 0.022(10)
C37 0.096(13) 0.088(12) 0.147(17) -0.025(12) -0.011(13) -0.007(11)
C36 0.122(13) 0.157(15) 0.24(2) -0.066(15) 0.006(14) 0.001(12)
C31 0.077(16) 0.098(18) 0.18(2) 0.004(19) 0.057(17) -0.020(15)
C38 0.078(16) 0.15(2) 0.21(3) -0.10(2) 0.01(2) -0.012(19)

loop_
_atom_type_symbol
_atom_type_description
_atom_type_scat_dispersion_real
_atom_type_scat_dispersion_imag
_atom_type_scat_source
C C 0.0181 0.0091 'International Tables Vol C Tables 4.2.6.8 and 6.1.1.4'
H H 0.0000 0.0000 'International Tables Vol C Tables 4.2.6.8 and 6.1.1.4'
B B 0.0090 0.0039 'International Tables Vol C Tables 4.2.6.8 and 6.1.1.4'
N N 0.0311 0.0180 'International Tables Vol C Tables 4.2.6.8 and 6.1.1.4'
O O 0.0492 0.0322 'International Tables Vol C Tables 4.2.6.8 and 6.1.1.4'
W W -5.4734 5.5774 'International Tables Vol C Tables 4.2.6.8 and 6.1.1.4'

loop_
_geom_angle_atom_site_label_1
_geom_angle_atom_site_label_2
_geom_angle_atom_site_label_3
_geom_angle
_geom_angle_site_symmetry_1
_geom_angle_site_symmetry_3
C1 W1 C3 83.8(3) . .
C1 W1 C2 83.4(3) . .
C3 W1 C2 89.6(3) . .
C1 W1 N5 104.1(3) . .
C3 W1 N5 171.3(2) . .
C2 W1 N5 95.0(2) . .
C1 W1 N3 104.7(2) . .
C3 W1 N3 92.4(2) . .
C2 W1 N3 171.8(2) . .
N5 W1 N3 81.97(19) . .
C1 W1 N1 170.7(2) . .
C3 W1 N1 90.7(3) . .
C2 W1 N1 89.0(2) . .
N5 W1 N1 82.0(2) . .
N3 W1 N1 83.00(19) . .
C13 N3 N4 107.7(5) . .
C13 N3 W1 131.9(4) . .
N4 N3 W1 120.0(3) . .
C18 N5 N6 106.3(5) . .
C18 N5 W1 133.2(4) . .
N6 N5 W1 120.5(4) . .
C20 N6 N5 109.2(5) . .
C20 N6 B1 131.1(5) . .
N5 N6 B1 119.6(5) . .
C8 N1 N2 107.0(5) . .
C8 N1 W1 134.4(5) . .
N2 N1 W1 118.5(4) . .
C10 N2 N1 108.9(6) . .
C10 N2 B1 130.6(5) . .
N1 N2 B1 120.4(5) . .
C15 N4 N3 109.2(5) . .
C15 N4 B1 130.0(5) . .
N3 N4 B1 120.9(5) . .
C6 C5 C4 121.1(7) . .
C6 C5 H5 119.5 . .
C4 C5 H5 119.5 . .
N3 C13 C14 108.9(5) . .
N3 C13 C12 122.9(6) . .
C14 C13 C12 128.1(6) . .
C20 C19 C18 106.2(7) . .
C20 C19 H19 126.9 . .
C18 C19 H19 126.9 . .
O2 C3 W1 175.2(7) . .
N5 C18 C19 110.0(6) . .
N5 C18 C17 121.2(7) . .
C19 C18 C17 128.7(7) . .
C15 C14 C13 106.4(5) . .
C15 C14 H14 126.8 . .
C13 C14 H14 126.8 . .
C5 C4 C6 117.4(6) . 3_666
C5 C4 C1 120.8(7) . .
C6 C4 C1 121.8(6) 3_666 .
C4 C1 W1 169.2(6) . .
C13 C12 H12A 109.5 . .
C13 C12 H12B 109.5 . .
H12A C12 H12B 109.5 . .
C13 C12 H12C 109.5 . .
H12A C12 H12C 109.5 . .
H12B C12 H12C 109.5 . .
C10 C9 C8 105.7(6) . .
C10 C9 H9 127.2 . .
C8 C9 H9 127.2 . .
N4 C15 C14 107.8(5) . .
N4 C15 C16 122.4(6) . .
C14 C15 C16 129.8(6) . .
N6 C20 C19 108.3(6) . .
N6 C20 C21 121.8(7) . .
C19 C20 C21 129.9(7) . .
C5 C6 C4 121.5(7) . 3_666
C5 C6 H6 119.2 . .
C4 C6 H6 119.2 3_666 .
C15 C16 H16A 109.5 . .
C15 C16 H16B 109.5 . .
H16A C16 H16B 109.5 . .
C15 C16 H16C 109.5 . .
H16A C16 H16C 109.5 . .
H16B C16 H16C 109.5 . .
N1 C8 C9 110.0(7) . .
N1 C8 C7 122.9(7) . .
C9 C8 C7 127.2(7) . .
N2 C10 C9 108.4(6) . .
N2 C10 C11 122.5(7) . .
C9 C10 C11 129.1(7) . .
C20 C21 H21A 109.5 . .
C20 C21 H21B 109.5 . .
H21A C21 H21B 109.5 . .
C20 C21 H21C 109.5 . .
H21A C21 H21C 109.5 . .
H21B C21 H21C 109.5 . .
O1 C2 W1 178.0(7) . .
C18 C17 H17A 109.5 . .
C18 C17 H17B 109.5 . .
H17A C17 H17B 109.5 . .
C18 C17 H17C 109.5 . .
H17A C17 H17C 109.5 . .
H17B C17 H17C 109.5 . .
C10 C11 H11A 109.5 . .
C10 C11 H11B 109.5 . .
H11A C11 H11B 109.5 . .
C10 C11 H11C 109.5 . .
H11A C11 H11C 109.5 . .
H11B C11 H11C 109.5 . .
N2 B1 N4 109.2(6) . .
N2 B1 N6 110.0(5) . .
N4 B1 N6 108.9(5) . .
N2 B1 H1 108(4) . .
N4 B1 H1 108(4) . .
N6 B1 H1 113(4) . .
C8 C7 H7A 109.5 . .
C8 C7 H7B 109.5 . .
H7A C7 H7B 109.5 . .
C8 C7 H7C 109.5 . .
H7A C7 H7C 109.5 . .
H7B C7 H7C 109.5 . .
C24 C23 C22 111.4(12) . .
C24 C23 H23A 109.3 . .
C22 C23 H23A 109.3 . .
C24 C23 H23B 109.3 . .
C22 C23 H23B 109.3 . .
H23A C23 H23B 108.0 . .
C25 C24 C23 110.7(13) . .
C25 C24 H24A 109.5 . .
C23 C24 H24A 109.5 . .
C25 C24 H24B 109.5 . .
C23 C24 H24B 109.5 . .
H24A C24 H24B 108.1 . .
C29 C28 C30 112.0(17) . 3_566
C29 C28 H28A 109.2 . .
C30 C28 H28A 109.2 3_566 .
C29 C28 H28B 109.2 . .
C30 C28 H28B 109.2 3_566 .
H28A C28 H28B 107.9 . .
C27 C22 C23 111.9(14) . .
C27 C22 H22A 109.2 . .
C23 C22 H22A 109.2 . .
C27 C22 H22B 109.2 . .
C23 C22 H22B 109.2 . .
H22A C22 H22B 107.9 . .
C29 C30 C28 110.6(16) . 3_566
C29 C30 H30A 109.5 . .
C28 C30 H30A 109.5 3_566 .
C29 C30 H30B 109.5 . .
C28 C30 H30B 109.5 3_566 .
H30A C30 H30B 108.1 . .
C26 C27 C22 110.6(15) . .
C26 C27 H27A 109.5 . .
C22 C27 H27A 109.5 . .
C26 C27 H27B 109.5 . .
C22 C27 H27B 109.5 . .
H27A C27 H27B 108.1 . .
C27 C26 C25 114.0(14) . .
C27 C26 H26A 108.7 . .
C25 C26 H26A 108.7 . .
C27 C26 H26B 108.7 . .
C25 C26 H26B 108.7 . .
H26A C26 H26B 107.6 . .
C28 C29 C30 112.2(18) . .
C28 C29 H29A 109.2 . .
C30 C29 H29A 109.2 . .
C28 C29 H29B 109.2 . .
C30 C29 H29B 109.2 . .
H29A C29 H29B 107.9 . .
C24 C25 C26 110.8(16) . .
C24 C25 H25A 109.5 . .
C26 C25 H25A 109.5 . .
C24 C25 H25B 109.5 . .
C26 C25 H25B 109.5 . .
H25A C25 H25B 108.1 . .
C38 C33 C32 114(3) . .
C32 C33 C34 110.9(18) . .
C32 C33 H33A 109.5 . .
C34 C33 H33A 109.5 . .
C32 C33 H33B 109.5 . .
C34 C33 H33B 109.5 . .
H33A C33 H33B 108.1 . .
C34 C35 C36 117(2) . .
C36 C35 C38 112(2) . .
C34 C35 H35A 108.1 . .
C36 C35 H35A 108.1 . .
C34 C35 H35B 108.1 . .
C36 C35 H35B 108.1 . .
H35A C35 H35B 107.3 . .
C35 C34 C33 114(2) . .
C35 C34 H34A 108.7 . .
C33 C34 H34A 108.7 . .
C35 C34 H34B 108.7 . .
C33 C34 H34B 108.7 . .
H34A C34 H34B 107.6 . .
C33 C32 C31 106(2) . .
C33 C32 C37 114.2(17) . .
C33 C32 H32A 108.7 . .
C37 C32 H32A 108.7 . .
C33 C32 H32B 108.7 . .
C37 C32 H32B 108.7 . .
H32A C32 H32B 107.6 . .
C36 C37 C32 109(2) . .
C36 C37 H37A 109.9 . .
C32 C37 H37A 109.9 . .
C36 C37 H37B 109.9 . .
C32 C37 H37B 109.9 . .
H37A C37 H37B 108.3 . .
C35 C36 C37 114.5(19) . .
C35 C36 C31 102(2) . .
C35 C36 H36A 108.6 . .
C37 C36 H36A 108.6 . .
C35 C36 H36B 108.6 . .
C37 C36 H36B 108.6 . .
H36A C36 H36B 107.6 . .
C32 C31 C36 97(2) . .
C32 C31 H31A 112.3 . .
C36 C31 H31A 112.3 . .
C32 C31 H31B 112.3 . .
C36 C31 H31B 112.3 . .
H31A C31 H31B 109.9 . .
C33 C38 C35 108(4) . .
C33 C38 H38A 110.0 . .
C35 C38 H38A 110.0 . .
C33 C38 H38B 110.0 . .
C35 C38 H38B 110.0 . .
H38A C38 H38B 108.4 . .

loop_
_geom_bond_atom_site_label_1
_geom_bond_atom_site_label_2
_geom_bond_distance
_geom_bond_site_symmetry_2
W1 C1 1.799(6) .
W1 C3 2.000(7) .
W1 C2 2.011(7) .
W1 N5 2.208(5) .
W1 N3 2.216(5) .
W1 N1 2.298(5) .
N3 C13 1.343(7) .
N3 N4 1.365(7) .
N5 C18 1.338(9) .
N5 N6 1.391(7) .
N6 C20 1.341(9) .
N6 B1 1.538(9) .
N1 C8 1.328(9) .
N1 N2 1.374(7) .
N2 C10 1.348(9) .
N2 B1 1.530(10) .
N4 C15 1.355(8) .
N4 B1 1.535(8) .
O2 C3 1.142(9) .
O1 C2 1.141(9) .
C5 C6 1.379(9) .
C5 C4 1.402(9) .
C5 H5 0.9300 .
C13 C14 1.391(9) .
C13 C12 1.497(8) .
C19 C20 1.376(11) .
C19 C18 1.384(10) .
C19 H19 0.9300 .
C18 C17 1.485(10) .
C14 C15 1.378(9) .
C14 H14 0.9300 .
C4 C6 1.406(10) 3_666
C4 C1 1.462(8) .
C12 H12A 0.9600 .
C12 H12B 0.9600 .
C12 H12C 0.9600 .
C9 C10 1.371(11) .
C9 C8 1.390(10) .
C9 H9 0.9300 .
C15 C16 1.493(9) .
C20 C21 1.500(10) .
C6 H6 0.9300 .
C16 H16A 0.9600 .
C16 H16B 0.9600 .
C16 H16C 0.9600 .
C8 C7 1.506(11) .
C10 C11 1.499(9) .
C21 H21A 0.9600 .
C21 H21B 0.9600 .
C21 H21C 0.9600 .
C17 H17A 0.9600 .
C17 H17B 0.9600 .
C17 H17C 0.9600 .
C11 H11A 0.9600 .
C11 H11B 0.9600 .
C11 H11C 0.9600 .
B1 H1 1.05(8) .
C7 H7A 0.9600 .
C7 H7B 0.9600 .
C7 H7C 0.9600 .
C23 C24 1.493(17) .
C23 C22 1.502(19) .
C23 H23A 0.9700 .
C23 H23B 0.9700 .
C24 C25 1.478(19) .
C24 H24A 0.9700 .
C24 H24B 0.9700 .
C28 C29 1.43(2) .
C28 C30 1.54(2) 3_566
C28 H28A 0.9700 .
C28 H28B 0.9700 .
C22 C27 1.49(2) .
C22 H22A 0.9700 .
C22 H22B 0.9700 .
C30 C29 1.49(2) .
C30 H30A 0.9700 .
C30 H30B 0.9700 .
C27 C26 1.47(2) .
C27 H27A 0.9700 .
C27 H27B 0.9700 .
C26 C25 1.54(2) .
C26 H26A 0.9700 .
C26 H26B 0.9700 .
C29 H29A 0.9700 .
C29 H29B 0.9700 .
C25 H25A 0.9700 .
C25 H25B 0.9700 .
C33 C38 1.36(5) .
C33 C32 1.41(2) .
C33 C34 1.58(3) .
C33 H33A 0.9700 .
C33 H33B 0.9700 .
C35 C34 1.38(3) .
C35 C36 1.40(2) .
C35 C38 1.69(5) .
C35 H35A 0.9700 .
C35 H35B 0.9700 .
C34 H34A 0.9700 .
C34 H34B 0.9700 .
C32 C31 1.47(4) .
C32 C37 1.62(3) .
C32 H32A 0.9700 .
C32 H32B 0.9700 .
C37 C36 1.42(3) .
C37 H37A 0.9700 .
C37 H37B 0.9700 .
C36 C31 1.81(4) .
C36 H36A 0.9700 .
C36 H36B 0.9700 .
C31 H31A 0.9700 .
C31 H31B 0.9700 .
C38 H38A 0.9700 .
C38 H38B 0.9700 .

loop_
_geom_torsion_atom_site_label_1
_geom_torsion_atom_site_label_2
_geom_torsion_atom_site_label_3
_geom_torsion_atom_site_label_4
_geom_torsion
_geom_torsion_site_symmetry_1
_geom_torsion_site_symmetry_4
C18 N5 N6 C20 -0.2(7) . .
W1 N5 N6 C20 179.4(4) . .
C18 N5 N6 B1 176.8(5) . .
W1 N5 N6 B1 -3.6(7) . .
C8 N1 N2 C10 -0.2(7) . .
W1 N1 N2 C10 179.0(4) . .
C8 N1 N2 B1 179.1(6) . .
W1 N1 N2 B1 -1.7(7) . .
C13 N3 N4 C15 -0.6(8) . .
W1 N3 N4 C15 172.6(5) . .
C13 N3 N4 B1 -179.8(6) . .
W1 N3 N4 B1 -6.6(8) . .
N4 N3 C13 C14 0.2(8) . .
W1 N3 C13 C14 -172.0(5) . .
N4 N3 C13 C12 -179.1(6) . .
W1 N3 C13 C12 8.8(10) . .
N6 N5 C18 C19 1.0(7) . .
W1 N5 C18 C19 -178.5(5) . .
N6 N5 C18 C17 179.8(6) . .
W1 N5 C18 C17 0.3(10) . .
C20 C19 C18 N5 -1.4(8) . .
C20 C19 C18 C17 179.9(8) . .
N3 C13 C14 C15 0.3(9) . .
C12 C13 C14 C15 179.5(7) . .
C6 C5 C4 C6 -0.9(10) . 3_666
C6 C5 C4 C1 179.3(6) . .
C5 C4 C1 W1 -19(3) . .
C6 C4 C1 W1 161(2) 3_666 .
C3 W1 C1 C4 40(3) . .
C2 W1 C1 C4 -50(3) . .
N5 W1 C1 C4 -144(3) . .
N3 W1 C1 C4 131(3) . .
N3 N4 C15 C14 0.8(8) . .
B1 N4 C15 C14 179.9(7) . .
N3 N4 C15 C16 -179.4(7) . .
B1 N4 C15 C16 -0.3(13) . .
C13 C14 C15 N4 -0.7(9) . .
C13 C14 C15 C16 179.5(8) . .
N5 N6 C20 C19 -0.6(7) . .
B1 N6 C20 C19 -177.2(6) . .
N5 N6 C20 C21 -178.8(7) . .
B1 N6 C20 C21 4.7(11) . .
C18 C19 C20 N6 1.2(8) . .
C18 C19 C20 C21 179.2(8) . .
C4 C5 C6 C4 0.9(11) . 3_666
N2 N1 C8 C9 0.6(8) . .
W1 N1 C8 C9 -178.5(5) . .
N2 N1 C8 C7 -179.8(7) . .
W1 N1 C8 C7 1.1(12) . .
C10 C9 C8 N1 -0.7(9) . .
C10 C9 C8 C7 179.7(8) . .
N1 N2 C10 C9 -0.2(8) . .
B1 N2 C10 C9 -179.4(6) . .
N1 N2 C10 C11 -179.4(7) . .
B1 N2 C10 C11 1.4(11) . .
C8 C9 C10 N2 0.6(8) . .
C8 C9 C10 C11 179.7(8) . .
C10 N2 B1 N4 120.6(7) . .
N1 N2 B1 N4 -58.5(7) . .
C10 N2 B1 N6 -119.8(7) . .
N1 N2 B1 N6 61.0(7) . .
C15 N4 B1 N2 -114.0(8) . .
N3 N4 B1 N2 65.0(7) . .
C15 N4 B1 N6 125.8(7) . .
N3 N4 B1 N6 -55.2(8) . .
C20 N6 B1 N2 117.6(7) . .
N5 N6 B1 N2 -58.7(7) . .
C20 N6 B1 N4 -122.8(7) . .
N5 N6 B1 N4 61.0(7) . .
C22 C23 C24 C25 57(2) . .
C24 C23 C22 C27 -57(2) . .
C23 C22 C27 C26 54(2) . .
C22 C27 C26 C25 -52(2) . .
C30 C28 C29 C30 55(3) 3_566 .
C28 C30 C29 C28 -54(2) 3_566 .
C23 C24 C25 C26 -53.6(19) . .
C27 C26 C25 C24 52(2) . .
C36 C35 C34 C33 -49(5) . .
C32 C33 C34 C35 45(4) . .
C38 C33 C32 C31 77(4) . .
C34 C33 C32 C37 -45(3) . .
C33 C32 C37 C36 50(3) . .
C34 C35 C36 C37 56(4) . .
C38 C35 C36 C31 -58(4) . .
C32 C37 C36 C35 -52(3) . .
C33 C32 C31 C36 -76(3) . .
C35 C36 C31 C32 71(3) . .
C32 C33 C38 C35 -55(5) . .
C36 C35 C38 C33 52(5) . .
